data_1574635
loop_
_publ_author_name
'Ichimaru, Yoshimi'
'Kato, Koichi'
'Jin, Wanchun'
'Kurihara, Masaaki'
'Kurosaki, Hiromasa'

_publ_section_title
;
 Bis[5-(anthracen-9-ylmethyl)-1,5,9-triazacyclododecan-1-ium]
 tetrachloridozincate
;
_journal_coeditor_code BX4034
_journal_issue 5
_journal_name_full IUCrData
_journal_page_first x250356
_journal_paper_doi 10.1107/S2414314625003566
_journal_volume 10
_journal_year 2025
_chemical_formula_iupac '(C24 H32 N3)2 [Zn Cl4]'
_chemical_formula_moiety '2(C24 H32 N3 +), Cl4 Zn 2-'
_chemical_formula_sum 'C48 H64 Cl4 N6 Zn'
_chemical_formula_weight 932.22
_chemical_name_systematic
;
Bis[5-(anthracen-9-ylmethyl)-1,5,9-triazacyclododecan-1-ium]
tetrachloridozincate
;
_space_group_crystal_system monoclinic
_space_group_IT_number 14
_space_group_name_Hall '-P 2ybc'
_space_group_name_H-M_alt 'P 1 21/c 1'
_atom_sites_solution_hydrogens mixed
_audit_creation_method
;
Olex2 1.5
(compiled 2025.03.04 svn.red2d20d0 for OlexSys, GUI svn.r7188)
;
_cell_angle_alpha 90
_cell_angle_beta 93.4070(10)
_cell_angle_gamma 90
_cell_formula_units_Z 4
_cell_length_a 14.0683(2)
_cell_length_b 18.4885(2)
_cell_length_c 17.7569(2)
_cell_measurement_reflns_used 30005
_cell_measurement_temperature 100.0
_cell_measurement_theta_max 68.1530
_cell_measurement_theta_min 2.4910
_cell_volume 4610.44(10)
_computing_cell_refinement
;
CrysAlisPro 1.171.41.123a (Rigaku OD, 2022)
;
_computing_data_collection
;
CrysAlisPro 1.171.41.123a (Rigaku OD, 2022)
;
_computing_data_reduction
;
CrysAlisPro 1.171.41.123a (Rigaku OD, 2022)
;
_computing_molecular_graphics
;
Olex2 1.5 (Dolomanov et al., 2009)
;
_computing_publication_material
;
Olex2 1.5 (Dolomanov et al., 2009)
;
_computing_structure_refinement
;
<i>SHELXL2019/3</i> (Sheldrick, 2015b)
;
_computing_structure_solution
;
<i>SHELXT2018/2</i> (Sheldrick, 2015a)
;
_diffrn_ambient_temperature 100.00
_diffrn_detector_area_resol_mean 10.0
_diffrn_measured_fraction_theta_full 1.000
_diffrn_measured_fraction_theta_max 0.997
_diffrn_measurement_device 'four-circle diffractometer'
_diffrn_measurement_device_type 'Rigaku XtaLAB Synergy-i'
_diffrn_measurement_method '\w scans'
_diffrn_radiation_type CuK\a
_diffrn_radiation_wavelength 1.54184
_diffrn_reflns_av_R_equivalents 0.1187
_diffrn_reflns_av_unetI/netI 0.0542
_diffrn_reflns_limit_h_max 16
_diffrn_reflns_limit_h_min -16
_diffrn_reflns_limit_k_max 22
_diffrn_reflns_limit_k_min -22
_diffrn_reflns_limit_l_max 21
_diffrn_reflns_limit_l_min -21
_diffrn_reflns_number 47324
_diffrn_reflns_theta_full 67.684
_diffrn_reflns_theta_max 68.267
_diffrn_reflns_theta_min 3.147
_exptl_absorpt_coefficient_mu 3.179
_exptl_absorpt_correction_T_max 1.00000
_exptl_absorpt_correction_T_min 0.33207
_exptl_absorpt_correction_type multi-scan
_exptl_absorpt_process_details
;
(CrysAlisPro; Rigaku OD, 2022)
;
_exptl_crystal_colour colourless
_exptl_crystal_density_diffrn 1.343
_exptl_crystal_description block
_exptl_crystal_F_000 1968
_exptl_crystal_size_max 0.69
_exptl_crystal_size_mid 0.58
_exptl_crystal_size_min 0.37
_refine_diff_density_max 0.858
_refine_diff_density_min -1.126
_refine_ls_extinction_method none
_refine_ls_goodness_of_fit_ref 1.033
_refine_ls_hydrogen_treatment mixed
_refine_ls_matrix_type full
_refine_ls_number_parameters 552
_refine_ls_number_reflns 8409
_refine_ls_number_restraints 0
_refine_ls_restrained_S_all 1.033
_refine_ls_R_factor_all 0.0522
_refine_ls_R_factor_gt 0.0495
_refine_ls_shift/su_max 0.001
_refine_ls_shift/su_mean 0.000
_refine_ls_structure_factor_coef Fsqd
_refine_ls_weighting_details 'w=1/[\s^2^(Fo^2^)+(0.0947P)^2^+1.0170P] where P=(Fo^2^+2Fc^2^)/3'
_refine_ls_weighting_scheme calc
_refine_ls_wR_factor_gt 0.1348
_refine_ls_wR_factor_ref 0.1377
_reflns_number_gt 7651
_reflns_number_total 8409
_reflns_threshold_expression 'I > 2\s(I)'
_cod_data_source_file bx4034.cif
_cod_data_source_block I
_cod_database_code 1574635
_shelx_space_group_comment
;
The symmetry employed for this shelxl refinement is uniquely defined
by the following loop, which should always be used as a source of
symmetry information in preference to the above space-group names.
They are only intended as comments.
;
_shelx_estimated_absorpt_t_min 0.218
_shelx_estimated_absorpt_t_max 0.386

loop_
_space_group_symop_operation_xyz
'x, y, z'
'-x, y+1/2, -z+1/2'
'-x, -y, -z'
'x, -y-1/2, z-1/2'

loop_
_atom_site_type_symbol
_atom_site_label
_atom_site_fract_x
_atom_site_fract_y
_atom_site_fract_z
_atom_site_U_iso_or_equiv
_atom_site_adp_type
_atom_site_calc_flag
_atom_site_occupancy
_atom_site_disorder_assembly
_atom_site_disorder_group
Zn Zn1 0.46001(2) 0.20693(2) 0.19895(2) 0.01677(11) Uani d 1 . .
Cl Cl1 0.55113(3) 0.31066(3) 0.18017(3) 0.01971(14) Uani d 1 . .
Cl Cl2 0.54601(4) 0.14222(3) 0.28563(3) 0.02533(15) Uani d 1 . .
Cl Cl3 0.42573(4) 0.15296(3) 0.08674(3) 0.02855(15) Uani d 1 . .
Cl Cl4 0.32647(4) 0.25051(4) 0.24458(4) 0.03857(18) Uani d 1 . .
N N1 0.78988(11) 0.40868(9) 0.34143(10) 0.0153(4) Uani d 1 . .
N N2 0.62966(12) 0.31644(10) 0.35733(11) 0.0167(4) Uani d 1 . .
H H2A 0.6069(19) 0.3133(14) 0.3101(17) 0.020 Uiso d 1 . .
N N4 0.16050(12) 0.44481(10) 0.13858(10) 0.0191(4) Uani d 1 . .
N N3 0.58552(13) 0.46271(11) 0.38661(11) 0.0218(4) Uani d 1 . .
H H3 0.6011(19) 0.5012(15) 0.4113(16) 0.026 Uiso d 1 . .
N N5 0.37799(14) 0.40949(11) 0.11131(12) 0.0248(4) Uani d 1 . .
H H5A 0.412(2) 0.3820(16) 0.1427(17) 0.030 Uiso d 1 . .
C C8 1.05304(15) 0.38679(11) 0.52527(12) 0.0177(4) Uani d 1 . .
C C3 1.00339(14) 0.41464(11) 0.45784(12) 0.0164(4) Uani d 1 . .
N N6 0.25947(16) 0.31225(11) 0.04973(13) 0.0311(5) Uani d 1 . .
H H6A 0.280(2) 0.2656(17) 0.0744(17) 0.037 Uiso d 1 . .
C C27 0.12560(14) 0.57593(12) 0.02968(12) 0.0168(4) Uani d 1 . .
C C17 0.78007(15) 0.27801(12) 0.30566(12) 0.0196(4) Uani d 1 . .
H H17A 0.742780 0.284477 0.257072 0.024 Uiso calc 1 . .
H H17B 0.820600 0.234627 0.301190 0.024 Uiso calc 1 . .
C C9 1.00241(15) 0.36980(11) 0.58776(12) 0.0183(4) Uani d 1 . .
H H9 1.035900 0.352497 0.632187 0.022 Uiso calc 1 . .
C C32 0.12851(14) 0.65100(12) 0.01011(12) 0.0178(4) Uani d 1 . .
C C33 0.07136(15) 0.70005(12) 0.04626(13) 0.0191(4) Uani d 1 . .
H H33 0.072757 0.749748 0.032763 0.023 Uiso calc 1 . .
C C34 0.01216(14) 0.67736(12) 0.10192(12) 0.0178(4) Uani d 1 . .
C C26 0.06735(14) 0.55201(11) 0.08693(12) 0.0167(4) Uani d 1 . .
C C15 0.85342(14) 0.40437(11) 0.51996(12) 0.0166(4) Uani d 1 . .
C C10 0.90386(15) 0.37747(11) 0.58698(12) 0.0182(4) Uani d 1 . .
C C7 1.15404(15) 0.37664(12) 0.52681(13) 0.0205(5) Uani d 1 . .
H H7 1.186529 0.358397 0.571253 0.025 Uiso calc 1 . .
C C18 0.71181(14) 0.26554(12) 0.36792(13) 0.0191(4) Uani d 1 . .
H H18A 0.688588 0.214989 0.366044 0.023 Uiso calc 1 . .
H H18B 0.745279 0.273759 0.417812 0.023 Uiso calc 1 . .
C C40 0.20365(15) 0.49277(12) 0.19707(12) 0.0211(5) Uani d 1 . .
H H40A 0.167530 0.488501 0.243042 0.025 Uiso calc 1 . .
H H40B 0.198152 0.543422 0.179265 0.025 Uiso calc 1 . .
C C6 1.20429(15) 0.39260(12) 0.46599(14) 0.0233(5) Uani d 1 . .
H H6 1.271325 0.385754 0.468051 0.028 Uiso calc 1 . .
C C16 0.84377(14) 0.34406(12) 0.32025(12) 0.0193(4) Uani d 1 . .
H H16A 0.892254 0.332690 0.361237 0.023 Uiso calc 1 . .
H H16B 0.877559 0.354842 0.274219 0.023 Uiso calc 1 . .
C C4 1.06014(16) 0.43059(12) 0.39552(13) 0.0214(5) Uani d 1 . .
H H4 1.030037 0.449344 0.350350 0.026 Uiso calc 1 . .
C C39 0.00988(14) 0.60255(12) 0.12308(12) 0.0178(4) Uani d 1 . .
C C5 1.15606(16) 0.41958(13) 0.39925(14) 0.0249(5) Uani d 1 . .
H H5 1.191243 0.430122 0.356554 0.030 Uiso calc 1 . .
C C1 0.84957(14) 0.45874(12) 0.38912(12) 0.0184(4) Uani d 1 . .
H H1A 0.808182 0.497413 0.407569 0.022 Uiso calc 1 . .
H H1B 0.896243 0.481913 0.357203 0.022 Uiso calc 1 . .
C C28 0.18310(15) 0.52714(13) -0.01105(13) 0.0230(5) Uani d 1 . .
H H28 0.181781 0.476861 -0.000126 0.028 Uiso calc 1 . .
C C11 0.85266(16) 0.35898(12) 0.65105(12) 0.0211(5) Uani d 1 . .
H H11 0.886482 0.341973 0.695456 0.025 Uiso calc 1 . .
C C14 0.75149(15) 0.41009(12) 0.52152(13) 0.0198(4) Uani d 1 . .
H H14 0.715822 0.427661 0.478224 0.024 Uiso calc 1 . .
C C24 0.75139(15) 0.44651(13) 0.27301(12) 0.0208(5) Uani d 1 . .
H H24A 0.720427 0.410091 0.238828 0.025 Uiso calc 1 . .
H H24B 0.805675 0.466880 0.247003 0.025 Uiso calc 1 . .
C C2 0.90331(15) 0.42452(11) 0.45650(12) 0.0171(4) Uani d 1 . .
C C25 0.06714(15) 0.47286(12) 0.10799(13) 0.0221(5) Uani d 1 . .
H H25A 0.019521 0.465160 0.146063 0.026 Uiso calc 1 . .
H H25B 0.046666 0.444344 0.062697 0.026 Uiso calc 1 . .
C C23 0.67998(15) 0.50741(12) 0.28372(13) 0.0229(5) Uani d 1 . .
H H23A 0.707626 0.540917 0.322612 0.028 Uiso calc 1 . .
H H23B 0.671824 0.534822 0.235875 0.028 Uiso calc 1 . .
C C13 0.70502(15) 0.39089(12) 0.58360(13) 0.0230(5) Uani d 1 . .
H H13 0.637615 0.394703 0.582601 0.028 Uiso calc 1 . .
C C22 0.58215(15) 0.48423(12) 0.30667(13) 0.0229(5) Uani d 1 . .
H H22A 0.536715 0.524729 0.298272 0.027 Uiso calc 1 . .
H H22B 0.559228 0.443081 0.274863 0.027 Uiso calc 1 . .
C C41 0.30848(15) 0.47594(12) 0.21743(13) 0.0224(5) Uani d 1 . .
H H41A 0.333025 0.510583 0.256417 0.027 Uiso calc 1 . .
H H41B 0.313504 0.426768 0.239370 0.027 Uiso calc 1 . .
C C19 0.54923(16) 0.30574(12) 0.40748(13) 0.0217(5) Uani d 1 . .
H H19A 0.572372 0.312149 0.460812 0.026 Uiso calc 1 . .
H H19B 0.524010 0.255965 0.401348 0.026 Uiso calc 1 . .
C C42 0.37033(16) 0.48012(12) 0.14998(14) 0.0247(5) Uani d 1 . .
H H42A 0.342912 0.516192 0.113654 0.030 Uiso calc 1 . .
H H42B 0.434843 0.496813 0.167280 0.030 Uiso calc 1 . .
C C31 0.18959(16) 0.67461(14) -0.04690(13) 0.0248(5) Uani d 1 . .
H H31 0.191748 0.724407 -0.059867 0.030 Uiso calc 1 . .
C C30 0.24436(17) 0.62644(15) -0.08251(13) 0.0300(5) Uani d 1 . .
H H30 0.285970 0.642839 -0.119129 0.036 Uiso calc 1 . .
C C48 0.14675(17) 0.37239(12) 0.17049(14) 0.0264(5) Uani d 1 . .
H H48A 0.102066 0.376442 0.211299 0.032 Uiso calc 1 . .
H H48B 0.208517 0.355368 0.193596 0.032 Uiso calc 1 . .
C C29 0.23957(17) 0.55202(15) -0.06519(13) 0.0297(5) Uani d 1 . .
H H29 0.276435 0.518632 -0.091806 0.036 Uiso calc 1 . .
C C21 0.49365(16) 0.43702(13) 0.41228(13) 0.0251(5) Uani d 1 . .
H H21A 0.442352 0.469514 0.392019 0.030 Uiso calc 1 . .
H H21B 0.495189 0.439670 0.468020 0.030 Uiso calc 1 . .
C C35 -0.04748(15) 0.72853(13) 0.13690(14) 0.0240(5) Uani d 1 . .
H H35 -0.044708 0.778104 0.123145 0.029 Uiso calc 1 . .
C C38 -0.05485(15) 0.58351(14) 0.17951(13) 0.0243(5) Uani d 1 . .
H H38 -0.058174 0.534624 0.195604 0.029 Uiso calc 1 . .
C C12 0.75582(16) 0.36524(12) 0.64987(13) 0.0237(5) Uani d 1 . .
H H12 0.722666 0.352532 0.693034 0.028 Uiso calc 1 . .
C C20 0.47057(15) 0.35996(13) 0.38765(13) 0.0253(5) Uani d 1 . .
H H20A 0.412100 0.344286 0.411429 0.030 Uiso calc 1 . .
H H20B 0.456840 0.359443 0.332317 0.030 Uiso calc 1 . .
C C37 -0.11152(16) 0.63378(15) 0.21047(14) 0.0303(6) Uani d 1 . .
H H37 -0.154334 0.619112 0.246967 0.036 Uiso calc 1 . .
C C47 0.10856(19) 0.31524(13) 0.11422(16) 0.0331(6) Uani d 1 . .
H H47A 0.116035 0.267111 0.138281 0.040 Uiso calc 1 . .
H H47B 0.039524 0.323683 0.103886 0.040 Uiso calc 1 . .
C C36 -0.10783(17) 0.70738(15) 0.18932(15) 0.0306(6) Uani d 1 . .
H H36 -0.147488 0.741841 0.211757 0.037 Uiso calc 1 . .
C C44 0.4117(2) 0.34162(15) -0.00535(15) 0.0367(6) Uani d 1 . .
H H44A 0.445088 0.302985 0.024402 0.044 Uiso calc 1 . .
H H44B 0.442434 0.345915 -0.053895 0.044 Uiso calc 1 . .
C C43 0.42329(18) 0.41288(14) 0.03737(15) 0.0324(6) Uani d 1 . .
H H43A 0.491896 0.423946 0.046224 0.039 Uiso calc 1 . .
H H43B 0.393744 0.452343 0.006416 0.039 Uiso calc 1 . .
C C46 0.15522(19) 0.31325(13) 0.03995(16) 0.0336(6) Uani d 1 . .
H H46A 0.133398 0.269654 0.011539 0.040 Uiso calc 1 . .
H H46B 0.134975 0.356188 0.009777 0.040 Uiso calc 1 . .
C C45 0.3076(2) 0.31969(15) -0.02110(16) 0.0388(7) Uani d 1 . .
H H45A 0.274505 0.356748 -0.053256 0.047 Uiso calc 1 . .
H H45B 0.304482 0.273162 -0.048731 0.047 Uiso calc 1 . .
H H2B 0.6497(19) 0.3654(15) 0.3679(15) 0.027(7) Uiso d 1 . .
H H5B 0.316(3) 0.3846(18) 0.1000(19) 0.050(9) Uiso d 1 . .

loop_
_atom_site_aniso_label
_atom_site_aniso_U_11
_atom_site_aniso_U_22
_atom_site_aniso_U_33
_atom_site_aniso_U_12
_atom_site_aniso_U_13
_atom_site_aniso_U_23
Zn1 0.00583(17) 0.02313(18) 0.02092(18) -0.00015(10) -0.00275(12) 0.00075(11)
Cl1 0.0113(3) 0.0272(3) 0.0203(3) -0.00513(18) -0.00231(19) 0.00106(19)
Cl2 0.0225(3) 0.0232(3) 0.0285(3) 0.0029(2) -0.0130(2) 0.0000(2)
Cl3 0.0288(3) 0.0325(3) 0.0231(3) -0.0076(2) -0.0086(2) -0.0018(2)
Cl4 0.0118(3) 0.0508(4) 0.0543(4) 0.0088(2) 0.0114(3) 0.0089(3)
N1 0.0086(8) 0.0215(9) 0.0158(8) 0.0000(7) -0.0012(6) 0.0000(7)
N2 0.0090(9) 0.0244(10) 0.0163(9) -0.0008(7) -0.0020(7) -0.0011(7)
N4 0.0133(9) 0.0207(9) 0.0221(9) -0.0003(7) -0.0085(7) 0.0023(7)
N3 0.0172(9) 0.0255(10) 0.0222(10) 0.0029(8) -0.0036(7) -0.0023(8)
N5 0.0188(10) 0.0267(10) 0.0282(11) 0.0045(8) -0.0049(8) -0.0022(9)
C8 0.0137(10) 0.0183(10) 0.0208(11) -0.0005(8) -0.0023(8) -0.0047(8)
C3 0.0124(10) 0.0182(10) 0.0184(10) -0.0036(8) -0.0015(8) -0.0036(8)
N6 0.0337(12) 0.0259(11) 0.0319(12) 0.0046(9) -0.0121(9) -0.0027(9)
C27 0.0065(9) 0.0288(11) 0.0147(10) 0.0014(8) -0.0040(7) -0.0018(8)
C17 0.0101(10) 0.0259(11) 0.0222(11) 0.0028(8) -0.0047(8) -0.0070(9)
C9 0.0146(10) 0.0218(11) 0.0177(10) 0.0026(8) -0.0070(8) -0.0020(8)
C32 0.0086(10) 0.0295(12) 0.0149(10) -0.0015(8) -0.0025(8) 0.0012(8)
C33 0.0121(10) 0.0240(11) 0.0203(11) -0.0023(8) -0.0056(8) 0.0003(9)
C34 0.0067(9) 0.0267(11) 0.0195(10) 0.0000(8) -0.0041(8) -0.0027(9)
C26 0.0073(9) 0.0245(11) 0.0174(10) -0.0004(8) -0.0065(7) 0.0014(8)
C15 0.0126(10) 0.0189(10) 0.0181(10) -0.0006(8) -0.0022(8) -0.0041(8)
C10 0.0159(10) 0.0187(10) 0.0198(10) 0.0002(8) -0.0016(8) -0.0045(8)
C7 0.0146(11) 0.0217(11) 0.0246(11) 0.0015(8) -0.0039(8) -0.0034(9)
C18 0.0104(10) 0.0216(11) 0.0247(11) -0.0005(8) -0.0043(8) -0.0009(9)
C40 0.0175(11) 0.0249(11) 0.0201(11) 0.0003(9) -0.0049(8) -0.0007(9)
C6 0.0106(10) 0.0282(12) 0.0311(12) -0.0006(8) 0.0001(8) -0.0042(10)
C16 0.0094(10) 0.0285(11) 0.0199(10) -0.0005(8) 0.0008(8) -0.0034(9)
C4 0.0179(11) 0.0253(11) 0.0208(11) -0.0046(8) -0.0011(8) -0.0004(9)
C39 0.0061(9) 0.0299(11) 0.0168(10) -0.0013(8) -0.0051(7) 0.0001(9)
C5 0.0176(11) 0.0301(12) 0.0276(12) -0.0046(9) 0.0057(9) -0.0016(10)
C1 0.0134(10) 0.0231(11) 0.0181(10) -0.0022(8) -0.0044(8) -0.0006(8)
C28 0.0174(11) 0.0305(12) 0.0204(11) 0.0063(9) -0.0044(8) -0.0022(9)
C11 0.0198(11) 0.0246(11) 0.0188(11) 0.0009(8) -0.0006(9) -0.0012(9)
C14 0.0136(10) 0.0240(11) 0.0212(11) 0.0011(8) -0.0029(8) -0.0033(9)
C24 0.0144(10) 0.0315(12) 0.0158(10) -0.0030(9) -0.0029(8) 0.0025(9)
C2 0.0133(10) 0.0189(10) 0.0187(10) -0.0028(8) -0.0030(8) -0.0037(8)
C25 0.0117(10) 0.0253(11) 0.0284(12) -0.0017(8) -0.0062(8) 0.0031(9)
C23 0.0202(11) 0.0240(11) 0.0238(11) -0.0014(9) -0.0056(9) 0.0058(9)
C13 0.0128(10) 0.0292(12) 0.0268(12) 0.0000(9) 0.0006(8) -0.0059(9)
C22 0.0171(11) 0.0247(11) 0.0261(12) 0.0056(9) -0.0044(9) 0.0026(9)
C41 0.0178(11) 0.0227(11) 0.0253(11) -0.0001(8) -0.0104(9) -0.0020(9)
C19 0.0148(11) 0.0269(11) 0.0237(11) -0.0037(8) 0.0040(9) -0.0021(9)
C42 0.0146(11) 0.0251(11) 0.0332(13) 0.0008(9) -0.0077(9) -0.0035(10)
C31 0.0198(11) 0.0357(13) 0.0188(11) -0.0056(10) 0.0014(9) 0.0048(10)
C30 0.0188(12) 0.0525(16) 0.0193(11) -0.0043(11) 0.0050(9) 0.0005(11)
C48 0.0229(12) 0.0258(12) 0.0293(12) -0.0006(9) -0.0089(9) 0.0064(10)
C29 0.0193(12) 0.0505(16) 0.0194(11) 0.0099(10) 0.0016(9) -0.0047(11)
C21 0.0156(11) 0.0344(12) 0.0254(12) 0.0065(9) 0.0022(9) -0.0030(10)
C35 0.0108(10) 0.0296(12) 0.0309(12) 0.0003(9) -0.0045(9) -0.0075(10)
C38 0.0138(11) 0.0363(13) 0.0229(11) -0.0069(9) 0.0020(9) 0.0036(10)
C12 0.0210(11) 0.0286(12) 0.0221(11) 0.0010(9) 0.0054(9) -0.0021(9)
C20 0.0090(10) 0.0432(14) 0.0238(11) 0.0015(9) 0.0025(8) -0.0052(10)
C37 0.0127(11) 0.0551(16) 0.0234(12) -0.0068(10) 0.0037(9) -0.0056(11)
C47 0.0283(14) 0.0234(12) 0.0452(16) -0.0044(10) -0.0178(11) 0.0043(11)
C36 0.0122(11) 0.0476(15) 0.0320(13) 0.0008(10) 0.0016(10) -0.0160(11)
C44 0.0382(15) 0.0404(15) 0.0312(13) 0.0157(12) 0.0004(11) -0.0021(12)
C43 0.0255(13) 0.0375(14) 0.0341(14) 0.0078(11) 0.0026(10) 0.0018(11)
C46 0.0354(15) 0.0243(12) 0.0384(15) 0.0008(10) -0.0199(12) -0.0051(11)
C45 0.0469(17) 0.0366(14) 0.0319(14) 0.0092(12) -0.0064(12) -0.0101(12)

loop_
_atom_type_symbol
_atom_type_description
_atom_type_scat_dispersion_real
_atom_type_scat_dispersion_imag
_atom_type_scat_source
C C 0.0181 0.0091 'International Tables Vol C Tables 4.2.6.8 and 6.1.1.4'
H H 0.0000 0.0000 'International Tables Vol C Tables 4.2.6.8 and 6.1.1.4'
Cl Cl 0.3639 0.7018 'International Tables Vol C Tables 4.2.6.8 and 6.1.1.4'
N N 0.0311 0.0180 'International Tables Vol C Tables 4.2.6.8 and 6.1.1.4'
Zn Zn -1.5491 0.6778 'International Tables Vol C Tables 4.2.6.8 and 6.1.1.4'

loop_
_exptl_crystal_face_index_h
_exptl_crystal_face_index_k
_exptl_crystal_face_index_l
_exptl_crystal_face_perp_dist
8 3 3 0.3319
6 0 -9 0.1696
6 -3 8 0.2986
0 12 0 0.2015
-4 9 -6 0.2206
-2 11 -2 0.1626
7 -2 6 0.3089
-3 10 6 0.2557
-9 0 0 0.2407
3 -5 -10 0.2937
-8 -2 -5 0.3192
-4 2 10 0.2515
-9 -2 0 0.2263
-7 -7 1 0.2060
-2 -4 11 0.2267
-1 -3 11 0.2296
3 10 -6 0.1482
-6 -9 -3 0.2679
-3 -10 6 0.2253
0 -7 9 0.2055
2 -8 8 0.2097
4 -10 2 0.2709
6 -8 -5 0.2833
5 3 -10 0.1660
3 7 -9 0.1434
1 11 -4 0.1122
-4 -1 11 0.2240
-7 -7 0 0.2061
1 -9 8 0.1933
5 2 9 0.3197
3 -10 4 0.2417

loop_
_geom_angle_atom_site_label_1
_geom_angle_atom_site_label_2
_geom_angle_atom_site_label_3
_geom_angle_site_symmetry_1
_geom_angle_site_symmetry_3
_geom_angle
_geom_angle_publ_flag
Cl2 Zn1 Cl1 . . 104.88(2) ?
Cl2 Zn1 Cl3 . . 116.62(2) ?
Cl3 Zn1 Cl1 . . 109.07(2) ?
Cl4 Zn1 Cl1 . . 103.59(2) ?
Cl4 Zn1 Cl2 . . 111.91(3) ?
Cl4 Zn1 Cl3 . . 109.81(3) ?
C16 N1 C1 . . 111.67(15) ?
C16 N1 C24 . . 110.04(16) ?
C24 N1 C1 . . 110.00(16) ?
H2A N2 H2B . . 109(2) ?
C18 N2 H2A . . 108.2(17) ?
C18 N2 C19 . . 116.70(18) ?
C18 N2 H2B . . 110.6(16) ?
C19 N2 H2A . . 108.2(17) ?
C19 N2 H2B . . 103.3(17) ?
C40 N4 C25 . . 111.55(17) ?
C40 N4 C48 . . 109.59(17) ?
C48 N4 C25 . . 108.98(17) ?
C22 N3 H3 . . 105.1(19) ?
C22 N3 C21 . . 113.99(17) ?
C21 N3 H3 . . 108.2(19) ?
H5A N5 H5B . . 107(3) ?
C42 N5 H5A . . 105.6(19) ?
C42 N5 C43 . . 114.6(2) ?
C42 N5 H5B . . 114.6(19) ?
C43 N5 H5A . . 109.9(19) ?
C43 N5 H5B . . 105(2) ?
C9 C8 C3 . . 119.79(19) ?
C9 C8 C7 . . 120.67(19) ?
C7 C8 C3 . . 119.5(2) ?
C4 C3 C8 . . 116.70(19) ?
C2 C3 C8 . . 119.36(19) ?
C2 C3 C4 . . 123.9(2) ?
C46 N6 H6A . . 108.8(17) ?
C46 N6 C45 . . 113.9(2) ?
C45 N6 H6A . . 108.6(18) ?
C32 C27 C28 . . 117.50(19) ?
C26 C27 C32 . . 120.25(19) ?
C26 C27 C28 . . 122.2(2) ?
H17A C17 H17B . . 107.8 ?
C18 C17 H17A . . 109.0 ?
C18 C17 H17B . . 109.0 ?
C18 C17 C16 . . 112.73(18) ?
C16 C17 H17A . . 109.0 ?
C16 C17 H17B . . 109.0 ?
C8 C9 H9 . . 119.1 ?
C8 C9 C10 . . 121.74(19) ?
C10 C9 H9 . . 119.1 ?
C27 C32 C31 . . 119.6(2) ?
C33 C32 C27 . . 119.57(19) ?
C33 C32 C31 . . 120.9(2) ?
C32 C33 H33 . . 119.5 ?
C32 C33 C34 . . 121.0(2) ?
C34 C33 H33 . . 119.5 ?
C33 C34 C39 . . 120.0(2) ?
C33 C34 C35 . . 119.9(2) ?
C35 C34 C39 . . 120.1(2) ?
C27 C26 C39 . . 119.40(19) ?
C27 C26 C25 . . 119.39(19) ?
C39 C26 C25 . . 121.22(19) ?
C10 C15 C14 . . 116.9(2) ?
C2 C15 C10 . . 120.49(19) ?
C2 C15 C14 . . 122.59(19) ?
C9 C10 C15 . . 119.0(2) ?
C9 C10 C11 . . 121.20(19) ?
C11 C10 C15 . . 119.75(19) ?
C8 C7 H7 . . 119.4 ?
C6 C7 C8 . . 121.3(2) ?
C6 C7 H7 . . 119.4 ?
N2 C18 C17 . . 109.24(17) ?
N2 C18 H18A . . 109.8 ?
N2 C18 H18B . . 109.8 ?
C17 C18 H18A . . 109.8 ?
C17 C18 H18B . . 109.8 ?
H18A C18 H18B . . 108.3 ?
N4 C40 H40A . . 108.9 ?
N4 C40 H40B . . 108.9 ?
N4 C40 C41 . . 113.36(18) ?
H40A C40 H40B . . 107.7 ?
C41 C40 H40A . . 108.9 ?
C41 C40 H40B . . 108.9 ?
C7 C6 H6 . . 120.2 ?
C7 C6 C5 . . 119.6(2) ?
C5 C6 H6 . . 120.2 ?
N1 C16 C17 . . 112.66(17) ?
N1 C16 H16A . . 109.1 ?
N1 C16 H16B . . 109.1 ?
C17 C16 H16A . . 109.1 ?
C17 C16 H16B . . 109.1 ?
H16A C16 H16B . . 107.8 ?
C3 C4 H4 . . 119.1 ?
C5 C4 C3 . . 121.8(2) ?
C5 C4 H4 . . 119.1 ?
C34 C39 C38 . . 116.4(2) ?
C26 C39 C34 . . 119.74(19) ?
C26 C39 C38 . . 123.9(2) ?
C6 C5 H5 . . 119.5 ?
C4 C5 C6 . . 121.0(2) ?
C4 C5 H5 . . 119.5 ?
N1 C1 H1A . . 108.4 ?
N1 C1 H1B . . 108.4 ?
N1 C1 C2 . . 115.45(17) ?
H1A C1 H1B . . 107.5 ?
C2 C1 H1A . . 108.4 ?
C2 C1 H1B . . 108.4 ?
C27 C28 H28 . . 119.6 ?
C29 C28 C27 . . 120.9(2) ?
C29 C28 H28 . . 119.6 ?
C10 C11 H11 . . 119.4 ?
C12 C11 C10 . . 121.3(2) ?
C12 C11 H11 . . 119.4 ?
C15 C14 H14 . . 119.2 ?
C13 C14 C15 . . 121.5(2) ?
C13 C14 H14 . . 119.2 ?
N1 C24 H24A . . 108.0 ?
N1 C24 H24B . . 108.0 ?
N1 C24 C23 . . 117.27(18) ?
H24A C24 H24B . . 107.2 ?
C23 C24 H24A . . 108.0 ?
C23 C24 H24B . . 108.0 ?
C3 C2 C1 . . 121.01(19) ?
C15 C2 C3 . . 119.50(19) ?
C15 C2 C1 . . 119.46(18) ?
N4 C25 C26 . . 114.48(17) ?
N4 C25 H25A . . 108.6 ?
N4 C25 H25B . . 108.6 ?
C26 C25 H25A . . 108.6 ?
C26 C25 H25B . . 108.6 ?
H25A C25 H25B . . 107.6 ?
C24 C23 H23A . . 108.3 ?
C24 C23 H23B . . 108.3 ?
H23A C23 H23B . . 107.4 ?
C22 C23 C24 . . 115.97(19) ?
C22 C23 H23A . . 108.3 ?
C22 C23 H23B . . 108.3 ?
C14 C13 H13 . . 119.5 ?
C14 C13 C12 . . 121.0(2) ?
C12 C13 H13 . . 119.5 ?
N3 C22 C23 . . 110.91(18) ?
N3 C22 H22A . . 109.5 ?
N3 C22 H22B . . 109.5 ?
C23 C22 H22A . . 109.5 ?
C23 C22 H22B . . 109.5 ?
H22A C22 H22B . . 108.0 ?
C40 C41 H41A . . 109.0 ?
C40 C41 H41B . . 109.0 ?
H41A C41 H41B . . 107.8 ?
C42 C41 C40 . . 113.05(18) ?
C42 C41 H41A . . 109.0 ?
C42 C41 H41B . . 109.0 ?
N2 C19 H19A . . 109.7 ?
N2 C19 H19B . . 109.7 ?
N2 C19 C20 . . 109.97(18) ?
H19A C19 H19B . . 108.2 ?
C20 C19 H19A . . 109.7 ?
C20 C19 H19B . . 109.7 ?
N5 C42 C41 . . 112.34(19) ?
N5 C42 H42A . . 109.1 ?
N5 C42 H42B . . 109.1 ?
C41 C42 H42A . . 109.1 ?
C41 C42 H42B . . 109.1 ?
H42A C42 H42B . . 107.9 ?
C32 C31 H31 . . 119.7 ?
C30 C31 C32 . . 120.6(2) ?
C30 C31 H31 . . 119.7 ?
C31 C30 H30 . . 119.9 ?
C31 C30 C29 . . 120.1(2) ?
C29 C30 H30 . . 119.9 ?
N4 C48 H48A . . 108.5 ?
N4 C48 H48B . . 108.5 ?
N4 C48 C47 . . 115.2(2) ?
H48A C48 H48B . . 107.5 ?
C47 C48 H48A . . 108.5 ?
C47 C48 H48B . . 108.5 ?
C28 C29 C30 . . 121.3(2) ?
C28 C29 H29 . . 119.3 ?
C30 C29 H29 . . 119.3 ?
N3 C21 H21A . . 109.0 ?
N3 C21 H21B . . 109.0 ?
N3 C21 C20 . . 112.91(18) ?
H21A C21 H21B . . 107.8 ?
C20 C21 H21A . . 109.0 ?
C20 C21 H21B . . 109.0 ?
C34 C35 H35 . . 119.5 ?
C36 C35 C34 . . 121.0(2) ?
C36 C35 H35 . . 119.5 ?
C39 C38 H38 . . 119.2 ?
C37 C38 C39 . . 121.7(2) ?
C37 C38 H38 . . 119.2 ?
C11 C12 C13 . . 119.5(2) ?
C11 C12 H12 . . 120.2 ?
C13 C12 H12 . . 120.2 ?
C19 C20 C21 . . 114.31(18) ?
C19 C20 H20A . . 108.7 ?
C19 C20 H20B . . 108.7 ?
C21 C20 H20A . . 108.7 ?
C21 C20 H20B . . 108.7 ?
H20A C20 H20B . . 107.6 ?
C38 C37 H37 . . 119.4 ?
C38 C37 C36 . . 121.2(2) ?
C36 C37 H37 . . 119.4 ?
C48 C47 H47A . . 108.4 ?
C48 C47 H47B . . 108.4 ?
H47A C47 H47B . . 107.4 ?
C46 C47 C48 . . 115.7(2) ?
C46 C47 H47A . . 108.4 ?
C46 C47 H47B . . 108.4 ?
C35 C36 C37 . . 119.7(2) ?
C35 C36 H36 . . 120.2 ?
C37 C36 H36 . . 120.2 ?
H44A C44 H44B . . 107.8 ?
C43 C44 H44A . . 109.0 ?
C43 C44 H44B . . 109.0 ?
C43 C44 C45 . . 113.1(2) ?
C45 C44 H44A . . 109.0 ?
C45 C44 H44B . . 109.0 ?
N5 C43 C44 . . 111.3(2) ?
N5 C43 H43A . . 109.4 ?
N5 C43 H43B . . 109.4 ?
C44 C43 H43A . . 109.4 ?
C44 C43 H43B . . 109.4 ?
H43A C43 H43B . . 108.0 ?
N6 C46 C47 . . 112.4(2) ?
N6 C46 H46A . . 109.1 ?
N6 C46 H46B . . 109.1 ?
C47 C46 H46A . . 109.1 ?
C47 C46 H46B . . 109.1 ?
H46A C46 H46B . . 107.9 ?
N6 C45 C44 . . 110.7(2) ?
N6 C45 H45A . . 109.5 ?
N6 C45 H45B . . 109.5 ?
C44 C45 H45A . . 109.5 ?
C44 C45 H45B . . 109.5 ?
H45A C45 H45B . . 108.1 ?

loop_
_geom_bond_atom_site_label_1
_geom_bond_atom_site_label_2
_geom_bond_site_symmetry_2
_geom_bond_distance
_geom_bond_publ_flag
Zn1 Cl1 . 2.3416(5) ?
Zn1 Cl2 . 2.2456(6) ?
Zn1 Cl3 . 2.2550(6) ?
Zn1 Cl4 . 2.2396(6) ?
N1 C16 . 1.476(3) ?
N1 C1 . 1.481(3) ?
N1 C24 . 1.477(3) ?
N2 H2A . 0.88(3) ?
N2 C18 . 1.494(3) ?
N2 C19 . 1.494(3) ?
N2 H2B . 0.96(3) ?
N4 C40 . 1.469(3) ?
N4 C25 . 1.485(3) ?
N4 C48 . 1.471(3) ?
N3 H3 . 0.86(3) ?
N3 C22 . 1.472(3) ?
N3 C21 . 1.474(3) ?
N5 H5A . 0.87(3) ?
N5 C42 . 1.482(3) ?
N5 C43 . 1.494(3) ?
N5 H5B . 0.99(4) ?
C8 C3 . 1.445(3) ?
C8 C9 . 1.390(3) ?
C8 C7 . 1.432(3) ?
C3 C4 . 1.433(3) ?
C3 C2 . 1.419(3) ?
N6 H6A . 1.00(3) ?
N6 C46 . 1.467(3) ?
N6 C45 . 1.470(4) ?
C27 C32 . 1.432(3) ?
C27 C26 . 1.414(3) ?
C27 C28 . 1.436(3) ?
C17 H17A . 0.9900 ?
C17 H17B . 0.9900 ?
C17 C18 . 1.524(3) ?
C17 C16 . 1.528(3) ?
C9 H9 . 0.9500 ?
C9 C10 . 1.393(3) ?
C32 C33 . 1.394(3) ?
C32 C31 . 1.434(3) ?
C33 H33 . 0.9500 ?
C33 C34 . 1.394(3) ?
C34 C39 . 1.434(3) ?
C34 C35 . 1.431(3) ?
C26 C39 . 1.414(3) ?
C26 C25 . 1.510(3) ?
C15 C10 . 1.438(3) ?
C15 C14 . 1.440(3) ?
C15 C2 . 1.413(3) ?
C10 C11 . 1.424(3) ?
C7 H7 . 0.9500 ?
C7 C6 . 1.358(3) ?
C18 H18A . 0.9900 ?
C18 H18B . 0.9900 ?
C40 H40A . 0.9900 ?
C40 H40B . 0.9900 ?
C40 C41 . 1.529(3) ?
C6 H6 . 0.9500 ?
C6 C5 . 1.421(3) ?
C16 H16A . 0.9900 ?
C16 H16B . 0.9900 ?
C4 H4 . 0.9500 ?
C4 C5 . 1.362(3) ?
C39 C38 . 1.437(3) ?
C5 H5 . 0.9500 ?
C1 H1A . 0.9900 ?
C1 H1B . 0.9900 ?
C1 C2 . 1.515(3) ?
C28 H28 . 0.9500 ?
C28 C29 . 1.363(3) ?
C11 H11 . 0.9500 ?
C11 C12 . 1.366(3) ?
C14 H14 . 0.9500 ?
C14 C13 . 1.362(3) ?
C24 H24A . 0.9900 ?
C24 H24B . 0.9900 ?
C24 C23 . 1.528(3) ?
C25 H25A . 0.9900 ?
C25 H25B . 0.9900 ?
C23 H23A . 0.9900 ?
C23 H23B . 0.9900 ?
C23 C22 . 1.520(3) ?
C13 H13 . 0.9500 ?
C13 C12 . 1.422(3) ?
C22 H22A . 0.9900 ?
C22 H22B . 0.9900 ?
C41 H41A . 0.9900 ?
C41 H41B . 0.9900 ?
C41 C42 . 1.524(3) ?
C19 H19A . 0.9900 ?
C19 H19B . 0.9900 ?
C19 C20 . 1.519(3) ?
C42 H42A . 0.9900 ?
C42 H42B . 0.9900 ?
C31 H31 . 0.9500 ?
C31 C30 . 1.358(4) ?
C30 H30 . 0.9500 ?
C30 C29 . 1.413(4) ?
C48 H48A . 0.9900 ?
C48 H48B . 0.9900 ?
C48 C47 . 1.530(3) ?
C29 H29 . 0.9500 ?
C21 H21A . 0.9900 ?
C21 H21B . 0.9900 ?
C21 C20 . 1.520(3) ?
C35 H35 . 0.9500 ?
C35 C36 . 1.354(4) ?
C38 H38 . 0.9500 ?
C38 C37 . 1.362(4) ?
C12 H12 . 0.9500 ?
C20 H20A . 0.9900 ?
C20 H20B . 0.9900 ?
C37 H37 . 0.9500 ?
C37 C36 . 1.413(4) ?
C47 H47A . 0.9900 ?
C47 H47B . 0.9900 ?
C47 C46 . 1.508(4) ?
C36 H36 . 0.9500 ?
C44 H44A . 0.9900 ?
C44 H44B . 0.9900 ?
C44 C43 . 1.524(4) ?
C44 C45 . 1.530(4) ?
C43 H43A . 0.9900 ?
C43 H43B . 0.9900 ?
C46 H46A . 0.9900 ?
C46 H46B . 0.9900 ?
C45 H45A . 0.9900 ?
C45 H45B . 0.9900 ?

loop_
_geom_hbond_atom_site_label_D
_geom_hbond_atom_site_label_H
_geom_hbond_atom_site_label_A
_geom_hbond_site_symmetry_A
_geom_hbond_distance_DH
_geom_hbond_distance_HA
_geom_hbond_distance_DA
_geom_hbond_angle_DHA
_geom_hbond_publ_flag
N2 H2A Cl1 . 0.88(3) 2.39(3) 3.273(2) 176.6(16) yes
N5 H5A Cl1 . 0.88(3) 2.42(3) 3.227(2) 153(3) yes
N2 H2B N1 . 0.96(3) 2.21(3) 2.854(2) 124(2) yes
N2 H2B N3 . 0.96(3) 2.05(3) 2.830(3) 137(2) yes
N5 H5B N4 . 1.00(4) 2.59(3) 3.194(3) 120(2) yes
N5 H5B N6 . 0.99(4) 1.77(3) 2.644(3) 145(3) yes

loop_
_geom_torsion_atom_site_label_1
_geom_torsion_atom_site_label_2
_geom_torsion_atom_site_label_3
_geom_torsion_atom_site_label_4
_geom_torsion_site_symmetry_1
_geom_torsion_site_symmetry_2
_geom_torsion_site_symmetry_3
_geom_torsion_site_symmetry_4
_geom_torsion
_geom_torsion_publ_flag
N1 C1 C2 C3 . . . . 107.8(2) ?
N1 C1 C2 C15 . . . . -74.4(2) ?
N1 C24 C23 C22 . . . . -70.9(2) ?
N2 C19 C20 C21 . . . . -73.1(2) ?
N4 C40 C41 C42 . . . . 57.9(3) ?
N4 C48 C47 C46 . . . . 45.3(3) ?
N3 C21 C20 C19 . . . . 52.1(3) ?
C8 C3 C4 C5 . . . . 0.5(3) ?
C8 C3 C2 C15 . . . . -2.4(3) ?
C8 C3 C2 C1 . . . . 175.43(18) ?
C8 C9 C10 C15 . . . . -0.6(3) ?
C8 C9 C10 C11 . . . . 179.2(2) ?
C8 C7 C6 C5 . . . . -0.3(3) ?
C3 C8 C9 C10 . . . . 1.3(3) ?
C3 C8 C7 C6 . . . . -0.1(3) ?
C3 C4 C5 C6 . . . . -0.9(3) ?
C27 C32 C33 C34 . . . . 0.8(3) ?
C27 C32 C31 C30 . . . . 0.2(3) ?
C27 C26 C39 C34 . . . . -0.7(3) ?
C27 C26 C39 C38 . . . . 177.19(19) ?
C27 C26 C25 N4 . . . . 62.3(3) ?
C27 C28 C29 C30 . . . . 0.7(3) ?
C9 C8 C3 C4 . . . . -179.67(19) ?
C9 C8 C3 C2 . . . . 0.2(3) ?
C9 C8 C7 C6 . . . . 179.6(2) ?
C9 C10 C11 C12 . . . . -178.8(2) ?
C32 C27 C26 C39 . . . . 1.9(3) ?
C32 C27 C26 C25 . . . . -178.54(17) ?
C32 C27 C28 C29 . . . . 1.3(3) ?
C32 C33 C34 C39 . . . . 0.4(3) ?
C32 C33 C34 C35 . . . . -178.52(19) ?
C32 C31 C30 C29 . . . . 1.9(3) ?
C33 C32 C31 C30 . . . . -179.3(2) ?
C33 C34 C39 C26 . . . . -0.4(3) ?
C33 C34 C39 C38 . . . . -178.47(19) ?
C33 C34 C35 C36 . . . . 177.8(2) ?
C34 C39 C38 C37 . . . . 0.7(3) ?
C34 C35 C36 C37 . . . . 0.6(3) ?
C26 C27 C32 C33 . . . . -1.9(3) ?
C26 C27 C32 C31 . . . . 178.60(19) ?
C26 C27 C28 C29 . . . . -179.0(2) ?
C26 C39 C38 C37 . . . . -177.3(2) ?
C15 C10 C11 C12 . . . . 1.0(3) ?
C15 C14 C13 C12 . . . . 0.8(3) ?
C10 C15 C14 C13 . . . . 0.0(3) ?
C10 C15 C2 C3 . . . . 3.2(3) ?
C10 C15 C2 C1 . . . . -174.74(18) ?
C10 C11 C12 C13 . . . . -0.2(3) ?
C7 C8 C3 C4 . . . . 0.0(3) ?
C7 C8 C3 C2 . . . . 179.92(19) ?
C7 C8 C9 C10 . . . . -178.36(19) ?
C7 C6 C5 C4 . . . . 0.8(3) ?
C18 N2 C19 C20 . . . . -178.05(18) ?
C18 C17 C16 N1 . . . . -48.3(2) ?
C40 N4 C25 C26 . . . . 47.8(3) ?
C40 N4 C48 C47 . . . . -175.9(2) ?
C40 C41 C42 N5 . . . . -91.1(2) ?
C16 N1 C1 C2 . . . . -50.4(2) ?
C16 N1 C24 C23 . . . . 170.11(18) ?
C16 C17 C18 N2 . . . . 78.9(2) ?
C4 C3 C2 C15 . . . . 177.4(2) ?
C4 C3 C2 C1 . . . . -4.7(3) ?
C39 C34 C35 C36 . . . . -1.1(3) ?
C39 C26 C25 N4 . . . . -118.1(2) ?
C39 C38 C37 C36 . . . . -1.2(4) ?
C1 N1 C16 C17 . . . . 152.55(18) ?
C1 N1 C24 C23 . . . . -66.5(2) ?
C28 C27 C32 C33 . . . . 177.76(19) ?
C28 C27 C32 C31 . . . . -1.7(3) ?
C28 C27 C26 C39 . . . . -177.80(18) ?
C28 C27 C26 C25 . . . . 1.8(3) ?
C14 C15 C10 C9 . . . . 178.92(19) ?
C14 C15 C10 C11 . . . . -0.9(3) ?
C14 C15 C2 C3 . . . . -177.43(19) ?
C14 C15 C2 C1 . . . . 4.7(3) ?
C14 C13 C12 C11 . . . . -0.7(3) ?
C24 N1 C16 C17 . . . . -85.0(2) ?
C24 N1 C1 C2 . . . . -172.84(18) ?
C24 C23 C22 N3 . . . . 74.9(2) ?
C2 C3 C4 C5 . . . . -179.4(2) ?
C2 C15 C10 C9 . . . . -1.6(3) ?
C2 C15 C10 C11 . . . . 178.55(19) ?
C2 C15 C14 C13 . . . . -179.4(2) ?
C25 N4 C40 C41 . . . . -166.87(18) ?
C25 N4 C48 C47 . . . . 61.7(3) ?
C25 C26 C39 C34 . . . . 179.72(17) ?
C25 C26 C39 C38 . . . . -2.4(3) ?
C22 N3 C21 C20 . . . . 77.9(2) ?
C19 N2 C18 C17 . . . . 172.51(18) ?
C42 N5 C43 C44 . . . . -169.30(19) ?
C31 C32 C33 C34 . . . . -179.75(19) ?
C31 C30 C29 C28 . . . . -2.3(4) ?
C48 N4 C40 C41 . . . . 72.4(2) ?
C48 N4 C25 C26 . . . . 168.92(19) ?
C48 C47 C46 N6 . . . . 49.2(3) ?
C21 N3 C22 C23 . . . . -177.94(19) ?
C35 C34 C39 C26 . . . . 178.47(18) ?
C35 C34 C39 C38 . . . . 0.4(3) ?
C38 C37 C36 C35 . . . . 0.5(4) ?
C43 N5 C42 C41 . . . . 169.84(18) ?
C43 C44 C45 N6 . . . . -59.0(3) ?
C46 N6 C45 C44 . . . . 162.4(2) ?
C45 N6 C46 C47 . . . . -172.6(2) ?
C45 C44 C43 N5 . . . . 58.6(3) ?
